data_1559764
loop_
_publ_author_name
'Millward, Makenzie J.'
'Ellis, Emily'
'Ward, John W.'
'Clayden, Jonathan'

_publ_section_title
;
 Hydantoin-bridged medium ring scaffolds by migratory insertion of
 urea-tethered nitrile anions into aromatic C-N bonds.
;
_journal_issue 6
_journal_name_full 'Chemical science'
_journal_page_first 2091
_journal_page_last 2096
_journal_paper_doi 10.1039/d0sc06188c
_journal_volume 12
_journal_year 2020
_chemical_formula_moiety 'C16 H19 N3 O'
_chemical_formula_sum 'C16 H19 N3 O'
_chemical_formula_weight 269.34
_space_group_crystal_system triclinic
_space_group_IT_number 2
_space_group_name_Hall '-P 1'
_space_group_name_H-M_alt 'P -1'
_atom_sites_solution_hydrogens mixed
_atom_sites_solution_primary dual
_audit_creation_date 2020-02-18
_audit_creation_method
;
Olex2 1.3
(compiled Nov 21 2019 18:26:39 for OlexSys, GUI svn.r6003)
;
_audit_update_record
;
2020-03-30 deposited with the CCDC.	2020-12-11 downloaded from the CCDC.
;
_cell_angle_alpha 87.020(11)
_cell_angle_beta 74.121(11)
_cell_angle_gamma 77.399(12)
_cell_formula_units_Z 2
_cell_length_a 6.9675(12)
_cell_length_b 8.6877(14)
_cell_length_c 12.0676(19)
_cell_measurement_reflns_used 1931
_cell_measurement_temperature 100(2)
_cell_measurement_theta_max 25.23
_cell_measurement_theta_min 2.96
_cell_volume 685.7(2)
_computing_cell_refinement 'SAINT V8.38A (Bruker, 2018)'
_computing_data_reduction 'SAINT V8.38A (Bruker, 2018)'
_computing_molecular_graphics 'Olex2 1.3 (Dolomanov et al., 2009)'
_computing_publication_material 'Olex2 1.3 (Dolomanov et al., 2009)'
_computing_structure_refinement 'SHELXL 2017/1 (Sheldrick, 2015)'
_computing_structure_solution 'SHELXT 2014/5 (Sheldrick, 2014)'
_diffrn_ambient_temperature 100(2)
_diffrn_detector 'Bruker area detector'
_diffrn_detector_type 'CCD area detector'
_diffrn_measured_fraction_theta_full 1.000
_diffrn_measured_fraction_theta_max 0.976
_diffrn_measurement_device 'Bruker Apex II kappa CCD area detector'
_diffrn_measurement_device_type 'Bruker Apex II kappa CCD area detector'
_diffrn_measurement_method '\f and \w scans'
_diffrn_radiation_monochromator graphite
_diffrn_radiation_type MoK\a
_diffrn_radiation_wavelength 0.71073
_diffrn_reflns_av_R_equivalents 0.0625
_diffrn_reflns_av_unetI/netI 0.0578
_diffrn_reflns_Laue_measured_fraction_full 1.000
_diffrn_reflns_Laue_measured_fraction_max 0.976
_diffrn_reflns_limit_h_max 9
_diffrn_reflns_limit_h_min -9
_diffrn_reflns_limit_k_max 11
_diffrn_reflns_limit_k_min -11
_diffrn_reflns_limit_l_max 15
_diffrn_reflns_limit_l_min -15
_diffrn_reflns_number 12669
_diffrn_reflns_point_group_measured_fraction_full 1.000
_diffrn_reflns_point_group_measured_fraction_max 0.976
_diffrn_reflns_theta_full 25.242
_diffrn_reflns_theta_max 28.187
_diffrn_reflns_theta_min 2.402
_diffrn_source 'fine-focus sealed tube'
_diffrn_source_current 30.0
_diffrn_source_power 1.35
_diffrn_source_voltage 45.0
_diffrn_standards_number 0
_exptl_absorpt_coefficient_mu 0.084
_exptl_absorpt_correction_T_max 0.7456
_exptl_absorpt_correction_T_min 0.5989
_exptl_absorpt_correction_type multi-scan
_exptl_absorpt_process_details
;
SADABS-2016/2 (Bruker,2016/2) was used for absorption correction.
wR2(int) was 0.0990 before and 0.0593 after correction.
The Ratio of minimum to maximum transmission is 0.8032.
The \l/2 correction factor is Not present.
;
_exptl_crystal_colour colourless
_exptl_crystal_colour_primary colourless
_exptl_crystal_density_diffrn 1.305
_exptl_crystal_description block
_exptl_crystal_F_000 288
_exptl_crystal_recrystallization_method 'Re-crystallisation from solvent: CDCl3:n-pentane'
_exptl_crystal_size_max 0.352
_exptl_crystal_size_mid 0.352
_exptl_crystal_size_min 0.185
_refine_diff_density_max 0.226
_refine_diff_density_min -0.243
_refine_diff_density_rms 0.048
_refine_ls_extinction_method none
_refine_ls_goodness_of_fit_ref 1.034
_refine_ls_hydrogen_treatment mixed
_refine_ls_matrix_type full
_refine_ls_number_parameters 185
_refine_ls_number_reflns 3290
_refine_ls_number_restraints 0
_refine_ls_restrained_S_all 1.034
_refine_ls_R_factor_all 0.0735
_refine_ls_R_factor_gt 0.0466
_refine_ls_shift/su_max 0.000
_refine_ls_shift/su_mean 0.000
_refine_ls_structure_factor_coef Fsqd
_refine_ls_weighting_details 'w=1/[\s^2^(Fo^2^)+(0.0463P)^2^+0.0656P] where P=(Fo^2^+2Fc^2^)/3'
_refine_ls_weighting_scheme calc
_refine_ls_wR_factor_gt 0.1020
_refine_ls_wR_factor_ref 0.1140
_reflns_Friedel_coverage 0.000
_reflns_number_gt 2293
_reflns_number_total 3290
_reflns_threshold_expression 'I > 2\s(I)'
_cod_data_source_file d0sc06188c2.cif
_cod_data_source_block testt1_CCDC2
_cod_depositor_comments
;Adding full bibliography for 1559758--1559767.cif.

 Adding full bibliography for 1559758--1559767.cif.
;
_cod_database_code 1559764
_shelx_shelxl_version_number 2017/1
_shelx_space_group_comment
;
The symmetry employed for this shelxl refinement is uniquely defined
by the following loop, which should always be used as a source of
symmetry information in preference to the above space-group names.
They are only intended as comments.
;
_olex2_refinement_description
;
1. Fixed Uiso
 At 1.2 times of:
  All C(H) groups, All C(H,H) groups
2.a Secondary CH2 refined with riding coordinates:
 C4(H4A,H4B), C5(H5A,H5B), C6(H6A,H6B), C13(H13A,H13B), C14(H14A,H14B),
 C15(H15A,H15B), C16(H16A,H16B)
2.b Aromatic/amide H refined with riding coordinates:
 C8(H8), C9(H9), C10(H10), C11(H11)
;
_olex2_submission_special_instructions 'No special instructions were received'

loop_
_space_group_symop_operation_xyz
'x, y, z'
'-x, -y, -z'

loop_
_atom_site_label
_atom_site_type_symbol
_atom_site_fract_x
_atom_site_fract_y
_atom_site_fract_z
_atom_site_U_iso_or_equiv
_atom_site_adp_type
_atom_site_occupancy
_atom_site_site_symmetry_order
_atom_site_calc_flag
_atom_site_refinement_flags_posn
_atom_site_refinement_flags_adp
_atom_site_refinement_flags_occupancy
_atom_site_disorder_assembly
_atom_site_disorder_group
O1 O 0.15533(17) 0.11992(13) 0.68181(10) 0.0316(3) Uani 1 1 d . . . . .
N1 N 0.43144(19) 0.23999(14) 0.62269(11) 0.0217(3) Uani 1 1 d . . . . .
N2 N 0.39649(19) 0.09957(15) 0.78475(11) 0.0229(3) Uani 1 1 d . . . . .
N3 N 0.7100(2) 0.07936(16) 0.82717(13) 0.0296(3) Uani 1 1 d . . . . .
C1 C 0.3117(2) 0.15051(17) 0.69371(14) 0.0231(3) Uani 1 1 d . . . . .
C2 C 0.6189(2) 0.23632(17) 0.65905(13) 0.0207(3) Uani 1 1 d . . . . .
C3 C 0.5911(2) 0.13084(17) 0.76450(13) 0.0216(3) Uani 1 1 d . . . . .
C4 C 0.4692(3) 0.2403(2) 0.49647(14) 0.0296(4) Uani 1 1 d . . . . .
H4A H 0.386310 0.335663 0.470635 0.035 Uiso 1 1 calc R U . . .
H4B H 0.437845 0.145465 0.469296 0.035 Uiso 1 1 calc R U . . .
C5 C 0.6973(3) 0.2398(2) 0.45293(14) 0.0319(4) Uani 1 1 d . . . . .
H5A H 0.760574 0.176997 0.381006 0.038 Uiso 1 1 calc R U . . .
H5B H 0.720265 0.348423 0.438635 0.038 Uiso 1 1 calc R U . . .
C6 C 0.7835(2) 0.16382(19) 0.55121(14) 0.0265(4) Uani 1 1 d . . . . .
H6A H 0.916189 0.190785 0.547096 0.032 Uiso 1 1 calc R U . . .
H6B H 0.801395 0.047649 0.549848 0.032 Uiso 1 1 calc R U . . .
C7 C 0.6309(2) 0.39953(17) 0.69842(13) 0.0209(3) Uani 1 1 d . . . . .
C8 C 0.8142(2) 0.45045(18) 0.65898(14) 0.0264(4) Uani 1 1 d . . . . .
H8 H 0.926376 0.385801 0.606454 0.032 Uiso 1 1 calc R U . . .
C9 C 0.8368(3) 0.59366(19) 0.69471(15) 0.0319(4) Uani 1 1 d . . . . .
H9 H 0.963505 0.625373 0.666970 0.038 Uiso 1 1 calc R U . . .
C10 C 0.6759(3) 0.68918(19) 0.77006(15) 0.0331(4) Uani 1 1 d . . . . .
H10 H 0.689561 0.787772 0.794001 0.040 Uiso 1 1 calc R U . . .
C11 C 0.4939(3) 0.63966(19) 0.81050(15) 0.0311(4) Uani 1 1 d . . . . .
H11 H 0.383118 0.706403 0.862438 0.037 Uiso 1 1 calc R U . . .
C12 C 0.4656(2) 0.49581(18) 0.77840(13) 0.0235(3) Uani 1 1 d . . . . .
C13 C 0.2618(2) 0.45395(18) 0.83738(14) 0.0267(4) Uani 1 1 d . . . . .
H13A H 0.222858 0.394545 0.782166 0.032 Uiso 1 1 calc R U . . .
H13B H 0.157054 0.552751 0.857490 0.032 Uiso 1 1 calc R U . . .
C14 C 0.2598(3) 0.3543(2) 0.94839(14) 0.0307(4) Uani 1 1 d . . . . .
H14A H 0.402588 0.307679 0.948720 0.037 Uiso 1 1 calc R U . . .
H14B H 0.198381 0.425502 1.016160 0.037 Uiso 1 1 calc R U . . .
C15 C 0.1421(3) 0.2209(2) 0.96143(15) 0.0336(4) Uani 1 1 d . . . . .
H15A H 0.091705 0.198483 1.044365 0.040 Uiso 1 1 calc R U . . .
H15B H 0.021803 0.256971 0.930843 0.040 Uiso 1 1 calc R U . . .
C16 C 0.2713(3) 0.06766(19) 0.89881(14) 0.0298(4) Uani 1 1 d . . . . .
H16A H 0.361024 0.011001 0.945484 0.036 Uiso 1 1 calc R U . . .
H16B H 0.179935 -0.001245 0.890599 0.036 Uiso 1 1 calc R U . . .
H3 H 0.835(3) 0.112(2) 0.7968(17) 0.048(6) Uiso 1 1 d . . . . .

loop_
_atom_site_aniso_label
_atom_site_aniso_U_11
_atom_site_aniso_U_22
_atom_site_aniso_U_33
_atom_site_aniso_U_23
_atom_site_aniso_U_13
_atom_site_aniso_U_12
O1 0.0226(6) 0.0347(7) 0.0418(7) -0.0020(5) -0.0119(5) -0.0101(5)
N1 0.0206(7) 0.0232(6) 0.0234(7) -0.0002(5) -0.0093(5) -0.0050(5)
N2 0.0197(7) 0.0231(6) 0.0269(7) 0.0029(5) -0.0061(5) -0.0072(5)
N3 0.0277(8) 0.0295(8) 0.0365(8) 0.0074(6) -0.0158(7) -0.0090(6)
C1 0.0194(8) 0.0202(7) 0.0302(9) -0.0033(6) -0.0077(7) -0.0029(6)
C2 0.0175(7) 0.0213(7) 0.0249(8) 0.0004(6) -0.0079(6) -0.0043(6)
C3 0.0213(8) 0.0177(7) 0.0267(8) -0.0011(6) -0.0068(6) -0.0054(6)
C4 0.0344(10) 0.0329(9) 0.0250(9) 0.0010(7) -0.0121(7) -0.0097(7)
C5 0.0346(10) 0.0359(9) 0.0250(9) -0.0033(7) -0.0041(7) -0.0113(8)
C6 0.0221(8) 0.0261(8) 0.0303(9) -0.0056(7) -0.0039(7) -0.0054(6)
C7 0.0237(8) 0.0185(7) 0.0227(8) 0.0040(6) -0.0101(6) -0.0049(6)
C8 0.0262(9) 0.0255(8) 0.0289(9) 0.0044(6) -0.0087(7) -0.0081(7)
C9 0.0346(10) 0.0320(9) 0.0381(10) 0.0089(8) -0.0182(8) -0.0175(8)
C10 0.0494(12) 0.0217(8) 0.0356(10) 0.0021(7) -0.0190(9) -0.0142(8)
C11 0.0399(10) 0.0227(8) 0.0316(9) -0.0033(7) -0.0119(8) -0.0048(7)
C12 0.0256(8) 0.0216(7) 0.0243(8) 0.0022(6) -0.0090(7) -0.0047(6)
C13 0.0255(9) 0.0234(8) 0.0283(9) -0.0043(6) -0.0036(7) -0.0024(6)
C14 0.0300(9) 0.0330(9) 0.0268(9) -0.0044(7) -0.0021(7) -0.0080(7)
C15 0.0298(9) 0.0371(10) 0.0313(10) 0.0039(7) -0.0013(7) -0.0114(8)
C16 0.0283(9) 0.0298(9) 0.0318(9) 0.0074(7) -0.0056(7) -0.0122(7)

loop_
_atom_type_symbol
_atom_type_description
_atom_type_scat_dispersion_real
_atom_type_scat_dispersion_imag
_atom_type_scat_source
C C 0.0033 0.0016 'International Tables Vol C Tables 4.2.6.8 and 6.1.1.4'
H H 0.0000 0.0000 'International Tables Vol C Tables 4.2.6.8 and 6.1.1.4'
N N 0.0061 0.0033 'International Tables Vol C Tables 4.2.6.8 and 6.1.1.4'
O O 0.0106 0.0060 'International Tables Vol C Tables 4.2.6.8 and 6.1.1.4'

loop_
_geom_angle_atom_site_label_1
_geom_angle_atom_site_label_2
_geom_angle_atom_site_label_3
_geom_angle
_geom_angle_site_symmetry_1
_geom_angle_site_symmetry_3
_geom_angle_publ_flag
C1 N1 C2 110.83(12) . . ?
C1 N1 C4 123.26(13) . . ?
C4 N1 C2 112.53(12) . . ?
C1 N2 C3 111.29(13) . . ?
C1 N2 C16 122.00(13) . . ?
C3 N2 C16 123.84(13) . . ?
C3 N3 H3 109.5(12) . . ?
O1 C1 N1 126.76(15) . . ?
O1 C1 N2 124.93(15) . . ?
N1 C1 N2 108.31(13) . . ?
N1 C2 C3 102.37(12) . . ?
N1 C2 C6 100.63(12) . . ?
N1 C2 C7 112.80(11) . . ?
C3 C2 C6 115.73(12) . . ?
C3 C2 C7 107.64(12) . . ?
C6 C2 C7 116.67(13) . . ?
N2 C3 C2 106.15(12) . . ?
N3 C3 N2 123.52(14) . . ?
N3 C3 C2 130.31(14) . . ?
N1 C4 H4A 111.1 . . ?
N1 C4 H4B 111.1 . . ?
N1 C4 C5 103.32(12) . . ?
H4A C4 H4B 109.1 . . ?
C5 C4 H4A 111.1 . . ?
C5 C4 H4B 111.1 . . ?
C4 C5 H5A 111.0 . . ?
C4 C5 H5B 111.0 . . ?
H5A C5 H5B 109.0 . . ?
C6 C5 C4 103.65(13) . . ?
C6 C5 H5A 111.0 . . ?
C6 C5 H5B 111.0 . . ?
C2 C6 H6A 111.2 . . ?
C2 C6 H6B 111.2 . . ?
C5 C6 C2 102.86(13) . . ?
C5 C6 H6A 111.2 . . ?
C5 C6 H6B 111.2 . . ?
H6A C6 H6B 109.1 . . ?
C8 C7 C2 118.90(14) . . ?
C8 C7 C12 118.68(14) . . ?
C12 C7 C2 122.32(14) . . ?
C7 C8 H8 119.2 . . ?
C9 C8 C7 121.60(16) . . ?
C9 C8 H8 119.2 . . ?
C8 C9 H9 120.0 . . ?
C10 C9 C8 120.03(16) . . ?
C10 C9 H9 120.0 . . ?
C9 C10 H10 120.5 . . ?
C9 C10 C11 118.97(15) . . ?
C11 C10 H10 120.5 . . ?
C10 C11 H11 118.5 . . ?
C10 C11 C12 122.90(16) . . ?
C12 C11 H11 118.5 . . ?
C7 C12 C13 125.97(14) . . ?
C11 C12 C7 117.78(15) . . ?
C11 C12 C13 116.19(14) . . ?
C12 C13 H13A 108.6 . . ?
C12 C13 H13B 108.6 . . ?
C12 C13 C14 114.49(13) . . ?
H13A C13 H13B 107.6 . . ?
C14 C13 H13A 108.6 . . ?
C14 C13 H13B 108.6 . . ?
C13 C14 H14A 108.6 . . ?
C13 C14 H14B 108.6 . . ?
H14A C14 H14B 107.6 . . ?
C15 C14 C13 114.59(13) . . ?
C15 C14 H14A 108.6 . . ?
C15 C14 H14B 108.6 . . ?
C14 C15 H15A 108.9 . . ?
C14 C15 H15B 108.9 . . ?
H15A C15 H15B 107.7 . . ?
C16 C15 C14 113.43(14) . . ?
C16 C15 H15A 108.9 . . ?
C16 C15 H15B 108.9 . . ?
N2 C16 C15 111.45(13) . . ?
N2 C16 H16A 109.3 . . ?
N2 C16 H16B 109.3 . . ?
C15 C16 H16A 109.3 . . ?
C15 C16 H16B 109.3 . . ?
H16A C16 H16B 108.0 . . ?

loop_
_geom_bond_atom_site_label_1
_geom_bond_atom_site_label_2
_geom_bond_distance
_geom_bond_site_symmetry_2
_geom_bond_publ_flag
O1 C1 1.2224(18) . ?
N1 C1 1.363(2) . ?
N1 C2 1.4813(19) . ?
N1 C4 1.473(2) . ?
N2 C1 1.3937(19) . ?
N2 C3 1.3945(19) . ?
N2 C16 1.463(2) . ?
N3 C3 1.2665(19) . ?
N3 H3 0.95(2) . ?
C2 C3 1.522(2) . ?
C2 C6 1.536(2) . ?
C2 C7 1.545(2) . ?
C4 H4A 0.9900 . ?
C4 H4B 0.9900 . ?
C4 C5 1.530(2) . ?
C5 H5A 0.9900 . ?
C5 H5B 0.9900 . ?
C5 C6 1.529(2) . ?
C6 H6A 0.9900 . ?
C6 H6B 0.9900 . ?
C7 C8 1.395(2) . ?
C7 C12 1.419(2) . ?
C8 H8 0.9500 . ?
C8 C9 1.392(2) . ?
C9 H9 0.9500 . ?
C9 C10 1.374(2) . ?
C10 H10 0.9500 . ?
C10 C11 1.382(2) . ?
C11 H11 0.9500 . ?
C11 C12 1.397(2) . ?
C12 C13 1.516(2) . ?
C13 H13A 0.9900 . ?
C13 H13B 0.9900 . ?
C13 C14 1.555(2) . ?
C14 H14A 0.9900 . ?
C14 H14B 0.9900 . ?
C14 C15 1.538(2) . ?
C15 H15A 0.9900 . ?
C15 H15B 0.9900 . ?
C15 C16 1.537(2) . ?
C16 H16A 0.9900 . ?
C16 H16B 0.9900 . ?

loop_
_geom_torsion_atom_site_label_1
_geom_torsion_atom_site_label_2
_geom_torsion_atom_site_label_3
_geom_torsion_atom_site_label_4
_geom_torsion
_geom_torsion_site_symmetry_1
_geom_torsion_site_symmetry_2
_geom_torsion_site_symmetry_3
_geom_torsion_site_symmetry_4
_geom_torsion_publ_flag
N1 C2 C3 N2 -5.65(14) . . . . ?
N1 C2 C3 N3 175.67(15) . . . . ?
N1 C2 C6 C5 38.19(14) . . . . ?
N1 C2 C7 C8 -134.56(14) . . . . ?
N1 C2 C7 C12 49.08(18) . . . . ?
N1 C4 C5 C6 25.49(16) . . . . ?
C1 N1 C2 C3 -0.49(15) . . . . ?
C1 N1 C2 C6 119.08(13) . . . . ?
C1 N1 C2 C7 -115.88(14) . . . . ?
C1 N1 C4 C5 -138.15(14) . . . . ?
C1 N2 C3 N3 -171.15(14) . . . . ?
C1 N2 C3 C2 10.06(16) . . . . ?
C1 N2 C16 C15 -71.49(18) . . . . ?
C2 N1 C1 O1 -174.09(14) . . . . ?
C2 N1 C1 N2 6.52(16) . . . . ?
C2 N1 C4 C5 -1.06(16) . . . . ?
C2 C7 C8 C9 -177.59(14) . . . . ?
C2 C7 C12 C11 178.42(13) . . . . ?
C2 C7 C12 C13 1.5(2) . . . . ?
C3 N2 C1 O1 169.99(14) . . . . ?
C3 N2 C1 N1 -10.61(16) . . . . ?
C3 N2 C16 C15 87.65(18) . . . . ?
C3 C2 C6 C5 147.60(13) . . . . ?
C3 C2 C7 C8 113.26(15) . . . . ?
C3 C2 C7 C12 -63.10(17) . . . . ?
C4 N1 C1 O1 -36.4(2) . . . . ?
C4 N1 C1 N2 144.23(14) . . . . ?
C4 N1 C2 C3 -142.97(12) . . . . ?
C4 N1 C2 C6 -23.40(15) . . . . ?
C4 N1 C2 C7 101.65(14) . . . . ?
C4 C5 C6 C2 -40.24(15) . . . . ?
C6 C2 C3 N2 -114.03(14) . . . . ?
C6 C2 C3 N3 67.3(2) . . . . ?
C6 C2 C7 C8 -18.77(19) . . . . ?
C6 C2 C7 C12 164.87(14) . . . . ?
C7 C2 C3 N2 113.43(13) . . . . ?
C7 C2 C3 N3 -65.3(2) . . . . ?
C7 C2 C6 C5 -84.18(15) . . . . ?
C7 C8 C9 C10 -0.4(2) . . . . ?
C7 C12 C13 C14 84.78(19) . . . . ?
C8 C7 C12 C11 2.0(2) . . . . ?
C8 C7 C12 C13 -174.92(14) . . . . ?
C8 C9 C10 C11 0.9(2) . . . . ?
C9 C10 C11 C12 0.2(2) . . . . ?
C10 C11 C12 C7 -1.6(2) . . . . ?
C10 C11 C12 C13 175.63(15) . . . . ?
C11 C12 C13 C14 -92.23(17) . . . . ?
C12 C7 C8 C9 -1.1(2) . . . . ?
C12 C13 C14 C15 -138.81(14) . . . . ?
C13 C14 C15 C16 85.39(18) . . . . ?
C14 C15 C16 N2 -42.42(19) . . . . ?
C16 N2 C1 O1 -28.5(2) . . . . ?
C16 N2 C1 N1 150.88(13) . . . . ?
C16 N2 C3 N3 27.8(2) . . . . ?
C16 N2 C3 C2 -151.03(13) . . . . ?
